data_4071123
loop_
_publ_author_name
'Montigny, Fr\'ed\'eric de'
'Argouarch, Gilles'
'Roisnel, Thierry'
'Toupet, Loic'
'Lapinte, Claude'
'Lam, Sally Chan-Fung'
'Tao, Chi-Hang'
'Yam, Vivian Wing-Wah'

_publ_section_title
;
 Syntheses, Structures, and Properties of Some Piano-Stool Iron Acetylides
 Bearing a Functional Anthracenyl Group
;
_journal_issue 8
_journal_name_full Organometallics
_journal_page_first 1912
_journal_paper_doi 10.1021/om701278e
_journal_volume 27
_journal_year 2008
_chemical_compound_source 'synthesis as described'
_chemical_formula_moiety 'C52 H47 Br1 Fe1 P2'
_chemical_formula_sum 'C52 H47 Br Fe P2'
_chemical_formula_weight 869.6
_chemical_name_systematic
;
 ?
;
_space_group_IT_number 15
_symmetry_cell_setting monoclinic
_symmetry_Int_Tables_number 15
_symmetry_space_group_name_Hall '-C 2yc'
_symmetry_space_group_name_H-M 'C 1 2/c 1'
_atom_sites_solution_hydrogens geom
_atom_sites_solution_primary direct
_atom_sites_solution_secondary difmap
_audit_conform_dict_location ftp://ftp.iucr.org/pub/cif_core.dic
_audit_conform_dict_name cif_core.dic
_audit_conform_dict_version 2.3
_audit_creation_date 2007-11-06T18:01:50-00:00
_audit_creation_method 'WinGX routine CIF_UPDATE'
_cell_angle_alpha 90
_cell_angle_beta 104.6760(10)
_cell_angle_gamma 90
_cell_formula_units_Z 8
_cell_length_a 28.4731(6)
_cell_length_b 17.1844(3)
_cell_length_c 21.2981(5)
_cell_measurement_reflns_used 10479
_cell_measurement_temperature 293(2)
_cell_measurement_theta_max 27.485
_cell_measurement_theta_min 1.697
_cell_measurement_wavelength 0.71073
_cell_volume 10081.0(4)
_computing_cell_refinement 'HKL Scalepack (Otwinowski & Minor 1997)'
_computing_data_collection 'Collect (Nonius BV, 1997-2000)'
_computing_data_reduction 'HKL Denzo and Scalepack (Otwinowski & Minor 1997)'
_computing_molecular_graphics 'Ortep-3 for Windows (Farrugia, 1997)'
_computing_publication_material 'WinGX publication routines (Farrugia, 1999)'
_computing_structure_refinement 'SHELXL-97 (Sheldrick, 1997)'
_computing_structure_solution 'SIR97 (Altomare, 1999)'
_diffrn_ambient_temperature 293(2)
_diffrn_detector 'CCD plate'
_diffrn_detector_area_resol_mean 9
_diffrn_measured_fraction_theta_full 0.996
_diffrn_measured_fraction_theta_max 0.996
_diffrn_measurement_device '95mm CCD camera on \k-goniostat'
_diffrn_measurement_device_type KappaCCD
_diffrn_measurement_method 'CCD rotation images, thick slices'
_diffrn_orient_matrix_type 'by Nonius Collect from scalepack cell'
_diffrn_orient_matrix_UB_11 -0.172968E-1
_diffrn_orient_matrix_UB_12 0.502304E-1
_diffrn_orient_matrix_UB_13 -0.137067E-1
_diffrn_orient_matrix_UB_21 0.265315E-1
_diffrn_orient_matrix_UB_22 0.164725E-1
_diffrn_orient_matrix_UB_23 -0.201781E-1
_diffrn_orient_matrix_UB_31 -0.177477E-1
_diffrn_orient_matrix_UB_32 -0.243292E-1
_diffrn_orient_matrix_UB_33 -0.41961E-1
_diffrn_radiation_monochromator graphite
_diffrn_radiation_probe x-ray
_diffrn_radiation_type MoK\a
_diffrn_radiation_wavelength 0.71073
_diffrn_reflns_av_R_equivalents 0.0468
_diffrn_reflns_av_unetI/netI 0.0659
_diffrn_reflns_limit_h_max 35
_diffrn_reflns_limit_h_min -35
_diffrn_reflns_limit_k_max 21
_diffrn_reflns_limit_k_min -21
_diffrn_reflns_limit_l_max 26
_diffrn_reflns_limit_l_min -26
_diffrn_reflns_number 20189
_diffrn_reflns_theta_full 26.42
_diffrn_reflns_theta_max 26.42
_diffrn_reflns_theta_min 2.37
_diffrn_source 'Enraf Nonius FR590'
_exptl_absorpt_coefficient_mu 1.185
_exptl_absorpt_correction_T_max 0.977
_exptl_absorpt_correction_T_min 0.640
_exptl_absorpt_correction_type multi-scan
_exptl_absorpt_process_details
;
  [Sheldrick, G.M. (2002). SADABS Bruker AXS Inc., Madison, Wisconsin, USA]
;
_exptl_crystal_colour black
_exptl_crystal_density_diffrn 1.146
_exptl_crystal_density_method 'not measured'
_exptl_crystal_description prism
_exptl_crystal_F_000 3600
_exptl_crystal_size_max 0.37
_exptl_crystal_size_mid 0.18
_exptl_crystal_size_min 0.02
_refine_diff_density_max 1.666
_refine_diff_density_min -0.866
_refine_diff_density_rms 0.173
_refine_ls_extinction_method none
_refine_ls_goodness_of_fit_ref 1.088
_refine_ls_hydrogen_treatment constr
_refine_ls_matrix_type full
_refine_ls_number_parameters 510
_refine_ls_number_reflns 10330
_refine_ls_number_restraints 0
_refine_ls_restrained_S_all 1.088
_refine_ls_R_factor_all 0.1283
_refine_ls_R_factor_gt 0.0835
_refine_ls_shift/su_max 0.002
_refine_ls_shift/su_mean 0
_refine_ls_structure_factor_coef Fsqd
_refine_ls_weighting_details 'calc w=1/[\s^2^(Fo^2^)+(0.1731P)^2^+3.5082P] where P=(Fo^2^+2Fc^2^)/3'
_refine_ls_weighting_scheme calc
_refine_ls_wR_factor_gt 0.2452
_refine_ls_wR_factor_ref 0.2826
_reflns_number_gt 6410
_reflns_number_total 10330
_reflns_threshold_expression >2sigma(I)
_cod_data_source_file om701278e-file001.cif
_cod_data_source_block renum
_cod_original_sg_symbol_H-M 'C 2/c'
_cod_database_code 4071123

loop_
_symmetry_equiv_pos_as_xyz
'x, y, z'
'-x, y, -z+1/2'
'x+1/2, y+1/2, z'
'-x+1/2, y+1/2, -z+1/2'
'-x, -y, -z'
'x, -y, z-1/2'
'-x+1/2, -y+1/2, -z'
'x+1/2, -y+1/2, z-1/2'

loop_
_atom_site_label
_atom_site_type_symbol
_atom_site_fract_x
_atom_site_fract_y
_atom_site_fract_z
_atom_site_U_iso_or_equiv
_atom_site_adp_type
_atom_site_occupancy
_atom_site_calc_flag
_atom_site_refinement_flags
Fe1 Fe 0.69316(3) 0.14380(4) 0.19299(3) 0.0404(2) Uani 1 d .
P1 P 0.62916(5) 0.11301(8) 0.11631(7) 0.0463(3) Uani 1 d .
P2 P 0.71234(5) 0.21819(7) 0.12031(6) 0.0446(3) Uani 1 d .
C1 C 0.7182(2) 0.0893(3) 0.2854(3) 0.0517(13) Uani 1 d .
C2 C 0.6686(2) 0.1128(3) 0.2764(3) 0.0529(13) Uani 1 d .
C3 C 0.6671(2) 0.1974(3) 0.2687(3) 0.0513(13) Uani 1 d .
C4 C 0.7152(2) 0.2223(3) 0.2730(2) 0.0504(13) Uani 1 d .
C5 C 0.7464(2) 0.1566(3) 0.2811(3) 0.0509(13) Uani 1 d .
C6 C 0.7372(3) 0.0094(4) 0.3026(3) 0.0713(18) Uani 1 d .
H6A H 0.7655 0.0014 0.2869 0.107 Uiso 1 calc R
H6B H 0.7128 -0.028 0.2831 0.107 Uiso 1 calc R
H6C H 0.7454 0.0033 0.3489 0.107 Uiso 1 calc R
C7 C 0.6282(3) 0.0639(4) 0.2875(3) 0.0740(19) Uani 1 d .
H7A H 0.6232 0.0201 0.2586 0.111 Uiso 1 calc R
H7B H 0.599 0.0943 0.2795 0.111 Uiso 1 calc R
H7C H 0.6363 0.0458 0.3316 0.111 Uiso 1 calc R
C8 C 0.6242(3) 0.2466(4) 0.2699(3) 0.0710(18) Uani 1 d .
H8A H 0.6151 0.238 0.3098 0.106 Uiso 1 calc R
H8B H 0.5976 0.2331 0.2339 0.106 Uiso 1 calc R
H8C H 0.6323 0.3005 0.2668 0.106 Uiso 1 calc R
C9 C 0.7317(3) 0.3058(3) 0.2789(3) 0.0702(18) Uani 1 d .
H9A H 0.7469 0.3174 0.3235 0.105 Uiso 1 calc R
H9B H 0.7043 0.3393 0.2636 0.105 Uiso 1 calc R
H9C H 0.7546 0.3139 0.2533 0.105 Uiso 1 calc R
C10 C 0.8001(2) 0.1596(4) 0.2933(3) 0.0673(17) Uani 1 d .
H10A H 0.8089 0.1991 0.2665 0.101 Uiso 1 calc R
H10B H 0.8119 0.11 0.2832 0.101 Uiso 1 calc R
H10C H 0.8142 0.1717 0.3382 0.101 Uiso 1 calc R
C11 C 0.6377(2) 0.1443(4) 0.0362(3) 0.0629(16) Uani 1 d .
H11A H 0.6295 0.1016 0.0056 0.075 Uiso 1 calc R
H11B H 0.616 0.1872 0.0196 0.075 Uiso 1 calc R
C12 C 0.6898(2) 0.1696(3) 0.0416(3) 0.0501(12) Uani 1 d .
H12A H 0.691 0.2051 0.0066 0.06 Uiso 1 calc R
H12B H 0.7098 0.1247 0.0387 0.06 Uiso 1 calc R
C13 C 0.6113(2) 0.0106(3) 0.1009(3) 0.0574(14) Uani 1 d .
C14 C 0.5751(3) -0.0101(4) 0.0461(3) 0.0686(17) Uani 1 d .
H14 H 0.5606 0.028 0.0164 0.082 Uiso 1 calc R
C15 C 0.5608(3) -0.0871(5) 0.0354(5) 0.094(3) Uani 1 d .
H15 H 0.5359 -0.1003 -0.0005 0.113 Uiso 1 calc R
C16 C 0.5835(3) -0.1441(5) 0.0782(5) 0.092(3) Uani 1 d .
H16 H 0.5744 -0.1959 0.0702 0.111 Uiso 1 calc R
C17 C 0.6201(3) -0.1247(4) 0.1335(4) 0.081(2) Uani 1 d .
H17 H 0.6348 -0.1628 0.1629 0.097 Uiso 1 calc R
C18 C 0.6339(2) -0.0478(3) 0.1435(3) 0.0631(16) Uani 1 d .
H18 H 0.6588 -0.0346 0.1794 0.076 Uiso 1 calc R
C19 C 0.5693(2) 0.1539(4) 0.1163(3) 0.0556(14) Uani 1 d .
C20 C 0.5389(2) 0.1131(4) 0.1458(3) 0.0663(16) Uani 1 d .
H20 H 0.5478 0.0631 0.161 0.08 Uiso 1 calc R
C21 C 0.4950(3) 0.1443(5) 0.1536(5) 0.088(2) Uani 1 d .
H21 H 0.4754 0.1156 0.1739 0.106 Uiso 1 calc R
C22 C 0.4816(4) 0.2182(6) 0.1304(6) 0.117(4) Uani 1 d .
H22 H 0.4533 0.241 0.1359 0.14 Uiso 1 calc R
C23 C 0.5117(4) 0.2578(6) 0.0987(6) 0.115(4) Uani 1 d .
H23 H 0.5021 0.3065 0.081 0.138 Uiso 1 calc R
C24 C 0.5551(3) 0.2272(4) 0.0927(4) 0.083(2) Uani 1 d .
H24 H 0.5749 0.256 0.0727 0.1 Uiso 1 calc R
C25 C 0.7769(2) 0.2374(3) 0.1263(3) 0.0520(13) Uani 1 d .
C26 C 0.7982(3) 0.3074(4) 0.1490(4) 0.0747(19) Uani 1 d .
H26 H 0.7792 0.347 0.1596 0.09 Uiso 1 calc R
C27 C 0.8473(3) 0.3196(5) 0.1564(5) 0.101(3) Uani 1 d .
H27 H 0.8611 0.3674 0.1713 0.121 Uiso 1 calc R
C28 C 0.8755(3) 0.2617(6) 0.1418(5) 0.104(3) Uani 1 d .
H28 H 0.9085 0.27 0.1469 0.124 Uiso 1 calc R
C29 C 0.8553(3) 0.1910(5) 0.1196(5) 0.089(2) Uani 1 d .
H29 H 0.8745 0.1517 0.1095 0.107 Uiso 1 calc R
C30 C 0.8070(2) 0.1790(4) 0.1126(3) 0.0626(16) Uani 1 d .
H30 H 0.7937 0.1308 0.0983 0.075 Uiso 1 calc R
C31 C 0.6870(2) 0.3161(3) 0.1014(3) 0.0536(13) Uani 1 d .
C32 C 0.6544(3) 0.3456(4) 0.1321(3) 0.0663(17) Uani 1 d .
H32 H 0.6467 0.317 0.1653 0.08 Uiso 1 calc R
C33 C 0.6321(3) 0.4182(4) 0.1151(4) 0.082(2) Uani 1 d .
H33 H 0.6091 0.4368 0.1356 0.099 Uiso 1 calc R
C34 C 0.6449(3) 0.4619(4) 0.0669(4) 0.082(2) Uani 1 d .
H34 H 0.6309 0.5104 0.0554 0.099 Uiso 1 calc R
C35 C 0.6784(3) 0.4333(4) 0.0364(4) 0.080(2) Uani 1 d .
H35 H 0.687 0.4623 0.0042 0.096 Uiso 1 calc R
C36 C 0.6995(3) 0.3613(4) 0.0537(3) 0.0704(18) Uani 1 d .
H36 H 0.7224 0.3427 0.0332 0.084 Uiso 1 calc R
C37 C 0.72636(19) 0.0656(3) 0.1592(2) 0.0441(11) Uani 1 d .
C38 C 0.7483(2) 0.0156(3) 0.1378(3) 0.0494(12) Uani 1 d .
C39 C 0.7761(2) -0.0355(3) 0.1074(3) 0.0469(12) Uani 1 d .
C40 C 0.8266(2) -0.0436(3) 0.1334(3) 0.0543(14) Uani 1 d .
C41 C 0.8521(3) -0.0064(4) 0.1921(3) 0.0701(17) Uani 1 d .
H41 H 0.8346 0.0242 0.2143 0.084 Uiso 1 calc R
C42 C 0.8994(3) -0.0136(5) 0.2163(4) 0.088(2) Uani 1 d .
H42 H 0.9146 0.0101 0.2554 0.105 Uiso 1 calc R
C43 C 0.9265(3) -0.0574(6) 0.1823(6) 0.103(3) Uani 1 d .
H43 H 0.9599 -0.0615 0.1991 0.124 Uiso 1 calc R
C44 C 0.9061(3) -0.0934(5) 0.1267(5) 0.081(2) Uani 1 d .
H44 H 0.9255 -0.1208 0.1053 0.097 Uiso 1 calc R
C45 C 0.8553(2) -0.0905(3) 0.0996(3) 0.0611(16) Uani 1 d .
C46 C 0.8311(2) -0.1280(3) 0.0435(3) 0.0591(15) Uani 1 d .
C47 C 0.7811(3) -0.1235(3) 0.0175(3) 0.0575(15) Uani 1 d .
C48 C 0.7551(3) -0.1642(4) -0.0397(3) 0.074(2) Uani 1 d .
H48 H 0.7722 -0.1953 -0.0619 0.089 Uiso 1 calc R
C49 C 0.7066(3) -0.1583(5) -0.0618(3) 0.081(2) Uani 1 d .
H49 H 0.6905 -0.1856 -0.0987 0.097 Uiso 1 calc R
C50 C 0.6811(3) -0.1122(5) -0.0299(3) 0.082(2) Uani 1 d .
H50 H 0.6475 -0.1089 -0.0455 0.098 Uiso 1 calc R
C51 C 0.7030(3) -0.0712(4) 0.0234(3) 0.0656(16) Uani 1 d .
H51 H 0.6844 -0.0394 0.0429 0.079 Uiso 1 calc R
C52 C 0.7535(2) -0.0758(3) 0.0501(3) 0.0518(13) Uani 1 d .
Br1 Br 0.86845(4) -0.18862(5) -0.00157(5) 0.1016(4) Uani 1 d .

loop_
_atom_site_aniso_label
_atom_site_aniso_U_11
_atom_site_aniso_U_22
_atom_site_aniso_U_33
_atom_site_aniso_U_23
_atom_site_aniso_U_13
_atom_site_aniso_U_12
Fe1 0.0487(4) 0.0338(4) 0.0413(4) 0.0009(3) 0.0166(3) 0.0038(3)
P1 0.0465(8) 0.0441(7) 0.0493(7) 0.0014(6) 0.0143(6) 0.0022(6)
P2 0.0546(8) 0.0375(6) 0.0457(7) 0.0020(5) 0.0204(6) 0.0016(6)
C1 0.065(4) 0.047(3) 0.044(3) 0.005(2) 0.015(3) 0.008(2)
C2 0.070(4) 0.051(3) 0.041(3) 0.000(2) 0.020(3) -0.004(3)
C3 0.065(4) 0.048(3) 0.045(3) 0.000(2) 0.021(3) 0.010(3)
C4 0.071(4) 0.042(3) 0.040(3) -0.004(2) 0.018(3) -0.003(2)
C5 0.059(3) 0.049(3) 0.046(3) -0.003(2) 0.014(2) 0.006(2)
C6 0.094(5) 0.053(3) 0.063(4) 0.017(3) 0.011(4) 0.013(3)
C7 0.084(5) 0.084(5) 0.062(4) 0.009(3) 0.033(4) -0.015(4)
C8 0.075(5) 0.073(4) 0.076(4) -0.004(3) 0.039(4) 0.021(3)
C9 0.097(5) 0.047(3) 0.068(4) -0.014(3) 0.023(4) -0.014(3)
C10 0.058(4) 0.073(4) 0.068(4) -0.012(3) 0.011(3) -0.005(3)
C11 0.067(4) 0.072(4) 0.049(3) 0.003(3) 0.014(3) -0.006(3)
C12 0.055(3) 0.050(3) 0.049(3) 0.002(2) 0.020(3) -0.004(2)
C13 0.054(3) 0.053(3) 0.070(4) -0.006(3) 0.025(3) -0.001(3)
C14 0.060(4) 0.069(4) 0.077(4) -0.014(3) 0.015(3) -0.006(3)
C15 0.067(5) 0.094(6) 0.118(7) -0.046(5) 0.018(5) -0.013(4)
C16 0.089(6) 0.059(4) 0.139(8) -0.033(5) 0.048(6) -0.012(4)
C17 0.085(5) 0.049(3) 0.113(6) -0.006(4) 0.032(5) -0.001(3)
C18 0.056(4) 0.052(3) 0.083(4) -0.003(3) 0.020(3) -0.004(3)
C19 0.046(3) 0.060(3) 0.061(3) 0.001(3) 0.015(3) 0.009(3)
C20 0.056(4) 0.066(4) 0.081(4) 0.007(3) 0.026(3) 0.014(3)
C21 0.066(5) 0.098(6) 0.112(6) 0.013(5) 0.046(5) 0.012(4)
C22 0.078(6) 0.121(8) 0.162(10) 0.027(7) 0.050(6) 0.048(6)
C23 0.093(7) 0.082(6) 0.179(10) 0.044(6) 0.050(7) 0.040(5)
C24 0.072(5) 0.064(4) 0.120(6) 0.024(4) 0.038(5) 0.022(3)
C25 0.058(3) 0.046(3) 0.056(3) 0.000(2) 0.021(3) -0.003(2)
C26 0.073(5) 0.065(4) 0.090(5) -0.019(4) 0.027(4) -0.010(3)
C27 0.076(6) 0.077(5) 0.150(8) -0.019(5) 0.032(6) -0.024(4)
C28 0.066(5) 0.102(7) 0.145(8) -0.011(6) 0.031(5) -0.023(5)
C29 0.067(5) 0.075(5) 0.131(7) 0.004(5) 0.038(5) 0.000(4)
C30 0.063(4) 0.052(3) 0.078(4) 0.006(3) 0.029(3) -0.003(3)
C31 0.067(4) 0.042(3) 0.054(3) 0.006(2) 0.019(3) 0.006(3)
C32 0.082(5) 0.049(3) 0.074(4) 0.013(3) 0.031(4) 0.014(3)
C33 0.093(6) 0.064(4) 0.096(5) 0.005(4) 0.037(4) 0.032(4)
C34 0.111(6) 0.044(3) 0.088(5) 0.014(3) 0.020(5) 0.024(4)
C35 0.117(6) 0.049(3) 0.078(5) 0.021(3) 0.033(4) 0.007(4)
C36 0.094(5) 0.052(3) 0.074(4) 0.013(3) 0.038(4) 0.009(3)
C37 0.048(3) 0.040(2) 0.047(3) 0.003(2) 0.016(2) -0.003(2)
C38 0.059(3) 0.040(3) 0.053(3) -0.002(2) 0.021(3) 0.001(2)
C39 0.059(3) 0.034(2) 0.055(3) 0.006(2) 0.027(3) 0.005(2)
C40 0.064(4) 0.044(3) 0.060(3) 0.007(2) 0.025(3) 0.012(3)
C41 0.068(5) 0.063(4) 0.080(4) 0.003(3) 0.020(4) 0.007(3)
C42 0.073(5) 0.094(6) 0.089(5) 0.005(4) 0.009(4) -0.002(4)
C43 0.065(5) 0.103(7) 0.134(8) 0.023(6) 0.010(5) 0.018(5)
C44 0.062(5) 0.077(5) 0.110(6) 0.011(4) 0.029(4) 0.016(4)
C45 0.069(4) 0.045(3) 0.080(4) 0.022(3) 0.038(3) 0.017(3)
C46 0.073(4) 0.046(3) 0.070(4) 0.009(3) 0.039(3) 0.021(3)
C47 0.091(5) 0.037(3) 0.054(3) 0.005(2) 0.036(3) 0.009(3)
C48 0.117(7) 0.057(4) 0.058(4) 0.000(3) 0.042(4) 0.013(4)
C49 0.110(7) 0.082(5) 0.049(4) -0.004(3) 0.019(4) 0.003(4)
C50 0.094(6) 0.095(5) 0.055(4) -0.003(4) 0.017(4) 0.004(4)
C51 0.075(5) 0.064(4) 0.061(4) -0.001(3) 0.021(3) 0.007(3)
C52 0.068(4) 0.040(3) 0.054(3) 0.009(2) 0.027(3) 0.011(2)
Br1 0.1185(8) 0.0889(6) 0.1165(7) -0.0033(5) 0.0651(6) 0.0401(5)

loop_
_atom_type_symbol
_atom_type_description
_atom_type_scat_dispersion_real
_atom_type_scat_dispersion_imag
_atom_type_scat_source
C C 0.0033 0.0016 'International Tables Vol C Tables 4.2.6.8 and 6.1.1.4'
H H 0 0 'International Tables Vol C Tables 4.2.6.8 and 6.1.1.4'
P P 0.1023 0.0942 'International Tables Vol C Tables 4.2.6.8 and 6.1.1.4'
Fe Fe 0.3463 0.8444 'International Tables Vol C Tables 4.2.6.8 and 6.1.1.4'
Br Br -0.2901 2.4595 'International Tables Vol C Tables 4.2.6.8 and 6.1.1.4'

loop_
_exptl_crystal_face_index_h
_exptl_crystal_face_index_k
_exptl_crystal_face_index_l
_exptl_crystal_face_perp_dist
1 0 0 0.012
-1 0 0 0.008
1 16 14 0.185
-1 -16 -14 0.186
-1 15 -14 0.057
1 -16 14 0.122

loop_
_geom_angle_atom_site_label_1
_geom_angle_atom_site_label_2
_geom_angle_atom_site_label_3
_geom_angle
C37 Fe1 C5 95.6(2)
C37 Fe1 C1 87.5(2)
C5 Fe1 C1 39.3(2)
C37 Fe1 C2 116.2(2)
C5 Fe1 C2 66.3(2)
C1 Fe1 C2 39.2(2)
C37 Fe1 C4 132.7(2)
C5 Fe1 C4 39.1(2)
C1 Fe1 C4 65.2(2)
C2 Fe1 C4 65.6(2)
C37 Fe1 C3 153.4(2)
C5 Fe1 C3 66.0(2)
C1 Fe1 C3 66.0(2)
C2 Fe1 C3 39.9(2)
C4 Fe1 C3 38.6(2)
C37 Fe1 P2 84.68(15)
C5 Fe1 P2 108.56(17)
C1 Fe1 P2 145.84(18)
C2 Fe1 P2 158.50(16)
C4 Fe1 P2 96.88(15)
C3 Fe1 P2 118.58(15)
C37 Fe1 P1 86.90(17)
C5 Fe1 P1 165.80(17)
C1 Fe1 P1 127.19(17)
C2 Fe1 P1 100.07(17)
C4 Fe1 P1 140.38(17)
C3 Fe1 P1 106.52(17)
P2 Fe1 P1 85.57(6)
C13 P1 C19 98.7(3)
C13 P1 C11 102.0(3)
C19 P1 C11 103.0(3)
C13 P1 Fe1 120.4(2)
C19 P1 Fe1 120.3(2)
C11 P1 Fe1 109.7(2)
C31 P2 C12 100.9(3)
C31 P2 C25 100.5(3)
C12 P2 C25 104.9(3)
C31 P2 Fe1 122.55(19)
C12 P2 Fe1 106.82(18)
C25 P2 Fe1 118.75(19)
C5 C1 C2 108.3(5)
C5 C1 C6 126.1(6)
C2 C1 C6 125.3(6)
C5 C1 Fe1 69.2(3)
C2 C1 Fe1 70.4(3)
C6 C1 Fe1 130.4(4)
C1 C2 C3 107.2(5)
C1 C2 C7 126.3(6)
C3 C2 C7 125.1(6)
C1 C2 Fe1 70.3(3)
C3 C2 Fe1 70.5(3)
C7 C2 Fe1 134.6(4)
C4 C3 C2 107.0(5)
C4 C3 C8 127.6(5)
C2 C3 C8 124.3(6)
C4 C3 Fe1 70.4(3)
C2 C3 Fe1 69.6(3)
C8 C3 Fe1 134.2(4)
C3 C4 C5 109.4(5)
C3 C4 C9 124.8(6)
C5 C4 C9 125.2(6)
C3 C4 Fe1 71.0(3)
C5 C4 Fe1 69.1(3)
C9 C4 Fe1 133.7(4)
C4 C5 C1 108.0(5)
C4 C5 C10 125.3(5)
C1 C5 C10 126.1(5)
C4 C5 Fe1 71.8(3)
C1 C5 Fe1 71.5(3)
C10 C5 Fe1 129.6(4)
C1 C6 H6A 109.5
C1 C6 H6B 109.5
H6A C6 H6B 109.5
C1 C6 H6C 109.5
H6A C6 H6C 109.5
H6B C6 H6C 109.5
C2 C7 H7A 109.5
C2 C7 H7B 109.5
H7A C7 H7B 109.5
C2 C7 H7C 109.5
H7A C7 H7C 109.5
H7B C7 H7C 109.5
C3 C8 H8A 109.5
C3 C8 H8B 109.5
H8A C8 H8B 109.5
C3 C8 H8C 109.5
H8A C8 H8C 109.5
H8B C8 H8C 109.5
C4 C9 H9A 109.5
C4 C9 H9B 109.5
H9A C9 H9B 109.5
C4 C9 H9C 109.5
H9A C9 H9C 109.5
H9B C9 H9C 109.5
C5 C10 H10A 109.5
C5 C10 H10B 109.5
H10A C10 H10B 109.5
C5 C10 H10C 109.5
H10A C10 H10C 109.5
H10B C10 H10C 109.5
C12 C11 P1 111.4(4)
C12 C11 H11A 109.4
P1 C11 H11A 109.4
C12 C11 H11B 109.4
P1 C11 H11B 109.4
H11A C11 H11B 108
C11 C12 P2 107.9(4)
C11 C12 H12A 110.1
P2 C12 H12A 110.1
C11 C12 H12B 110.1
P2 C12 H12B 110.1
H12A C12 H12B 108.4
C14 C13 C18 118.9(6)
C14 C13 P1 120.4(5)
C18 C13 P1 120.7(5)
C15 C14 C13 120.3(8)
C15 C14 H14 119.8
C13 C14 H14 119.8
C16 C15 C14 120.0(8)
C16 C15 H15 120
C14 C15 H15 120
C15 C16 C17 120.6(7)
C15 C16 H16 119.7
C17 C16 H16 119.7
C18 C17 C16 118.8(8)
C18 C17 H17 120.6
C16 C17 H17 120.6
C17 C18 C13 121.4(7)
C17 C18 H18 119.3
C13 C18 H18 119.3
C24 C19 C20 118.0(6)
C24 C19 P1 122.4(5)
C20 C19 P1 119.4(5)
C19 C20 C21 122.5(6)
C19 C20 H20 118.7
C21 C20 H20 118.7
C22 C21 C20 118.7(8)
C22 C21 H21 120.6
C20 C21 H21 120.6
C21 C22 C23 118.3(7)
C21 C22 H22 120.8
C23 C22 H22 120.8
C24 C23 C22 122.2(8)
C24 C23 H23 118.9
C22 C23 H23 118.9
C19 C24 C23 120.2(7)
C19 C24 H24 119.9
C23 C24 H24 119.9
C26 C25 C30 117.6(6)
C26 C25 P2 121.5(5)
C30 C25 P2 120.8(4)
C25 C26 C27 120.9(7)
C25 C26 H26 119.6
C27 C26 H26 119.6
C28 C27 C26 120.0(7)
C28 C27 H27 120
C26 C27 H27 120
C27 C28 C29 120.3(8)
C27 C28 H28 119.8
C29 C28 H28 119.8
C30 C29 C28 119.6(8)
C30 C29 H29 120.2
C28 C29 H29 120.2
C29 C30 C25 121.6(6)
C29 C30 H30 119.2
C25 C30 H30 119.2
C32 C31 C36 118.3(5)
C32 C31 P2 120.9(4)
C36 C31 P2 120.8(5)
C31 C32 C33 121.6(6)
C31 C32 H32 119.2
C33 C32 H32 119.2
C34 C33 C32 118.8(7)
C34 C33 H33 120.6
C32 C33 H33 120.6
C35 C34 C33 119.9(6)
C35 C34 H34 120
C33 C34 H34 120
C34 C35 C36 120.0(6)
C34 C35 H35 120
C36 C35 H35 120
C35 C36 C31 121.2(7)
C35 C36 H36 119.4
C31 C36 H36 119.4
C38 C37 Fe1 179.2(5)
C37 C38 C39 172.3(5)
C52 C39 C40 119.2(5)
C52 C39 C38 120.4(5)
C40 C39 C38 120.4(5)
C39 C40 C41 122.7(5)
C39 C40 C45 120.2(6)
C41 C40 C45 117.1(6)
C42 C41 C40 122.7(7)
C42 C41 H41 118.6
C40 C41 H41 118.6
C41 C42 C43 119.3(8)
C41 C42 H42 120.4
C43 C42 H42 120.4
C44 C43 C42 122.3(8)
C44 C43 H43 118.9
C42 C43 H43 118.9
C43 C44 C45 121.2(8)
C43 C44 H44 119.4
C45 C44 H44 119.4
C46 C45 C44 124.8(6)
C46 C45 C40 117.8(6)
C44 C45 C40 117.3(7)
C45 C46 C47 123.7(5)
C45 C46 Br1 118.1(5)
C47 C46 Br1 118.2(5)
C46 C47 C52 118.0(6)
C46 C47 C48 124.4(6)
C52 C47 C48 117.6(6)
C49 C48 C47 121.5(6)
C49 C48 H48 119.3
C47 C48 H48 119.3
C48 C49 C50 119.9(7)
C48 C49 H49 120.1
C50 C49 H49 120.1
C51 C50 C49 122.0(8)
C51 C50 H50 119
C49 C50 H50 119
C50 C51 C52 121.2(7)
C50 C51 H51 119.4
C52 C51 H51 119.4
C39 C52 C51 121.2(5)
C39 C52 C47 121.1(6)
C51 C52 C47 117.8(6)

loop_
_geom_bond_atom_site_label_1
_geom_bond_atom_site_label_2
_geom_bond_distance
Fe1 C37 1.888(5)
Fe1 C5 2.104(6)
Fe1 C1 2.133(5)
Fe1 C2 2.134(5)
Fe1 C4 2.139(5)
Fe1 C3 2.147(5)
Fe1 P2 2.1811(14)
Fe1 P1 2.1818(16)
P1 C13 1.838(6)
P1 C19 1.842(6)
P1 C11 1.864(6)
P2 C31 1.836(5)
P2 C12 1.837(6)
P2 C25 1.840(6)
C1 C5 1.425(8)
C1 C2 1.433(8)
C1 C6 1.486(8)
C2 C3 1.461(8)
C2 C7 1.493(8)
C3 C4 1.417(9)
C3 C8 1.492(8)
C4 C5 1.419(8)
C4 C9 1.505(8)
C5 C10 1.486(9)
C6 H6A 0.96
C6 H6B 0.96
C6 H6C 0.96
C7 H7A 0.96
C7 H7B 0.96
C7 H7C 0.96
C8 H8A 0.96
C8 H8B 0.96
C8 H8C 0.96
C9 H9A 0.96
C9 H9B 0.96
C9 H9C 0.96
C10 H10A 0.96
C10 H10B 0.96
C10 H10C 0.96
C11 C12 1.521(8)
C11 H11A 0.97
C11 H11B 0.97
C12 H12A 0.97
C12 H12B 0.97
C13 C14 1.393(9)
C13 C18 1.396(9)
C14 C15 1.387(11)
C14 H14 0.93
C15 C16 1.383(13)
C15 H15 0.93
C16 C17 1.401(12)
C16 H16 0.93
C17 C18 1.379(9)
C17 H17 0.93
C18 H18 0.93
C19 C24 1.377(9)
C19 C20 1.383(9)
C20 C21 1.409(9)
C20 H20 0.93
C21 C22 1.381(12)
C21 H21 0.93
C22 C23 1.395(13)
C22 H22 0.93
C23 C24 1.380(11)
C23 H23 0.93
C24 H24 0.93
C25 C26 1.379(9)
C25 C30 1.396(8)
C26 C27 1.384(11)
C26 H26 0.93
C27 C28 1.363(12)
C27 H27 0.93
C28 C29 1.375(12)
C28 H28 0.93
C29 C30 1.361(10)
C29 H29 0.93
C30 H30 0.93
C31 C32 1.362(9)
C31 C36 1.394(8)
C32 C33 1.405(9)
C32 H32 0.93
C33 C34 1.393(11)
C33 H33 0.93
C34 C35 1.373(11)
C34 H34 0.93
C35 C36 1.383(9)
C35 H35 0.93
C36 H36 0.93
C37 C38 1.215(7)
C38 C39 1.442(7)
C39 C52 1.409(8)
C39 C40 1.411(8)
C40 C41 1.427(9)
C40 C45 1.460(8)
C41 C42 1.321(10)
C41 H41 0.93
C42 C43 1.404(13)
C42 H42 0.93
C43 C44 1.332(13)
C43 H43 0.93
C44 C45 1.415(10)
C44 H44 0.93
C45 C46 1.379(10)
C46 C47 1.393(9)
C46 Br1 1.912(5)
C47 C52 1.431(7)
C47 C48 1.436(10)
C48 C49 1.345(11)
C48 H48 0.93
C49 C50 1.367(11)
C49 H49 0.93
C50 C51 1.347(10)
C50 H50 0.93
C51 C52 1.409(9)
C51 H51 0.93

loop_
_geom_torsion_atom_site_label_1
_geom_torsion_atom_site_label_2
_geom_torsion_atom_site_label_3
_geom_torsion_atom_site_label_4
_geom_torsion
C37 Fe1 P1 C13 47.6(3)
C5 Fe1 P1 C13 -52.9(7)
C1 Fe1 P1 C13 -36.9(3)
C2 Fe1 P1 C13 -68.4(3)
C4 Fe1 P1 C13 -132.0(3)
C3 Fe1 P1 C13 -108.9(3)
P2 Fe1 P1 C13 132.5(2)
C37 Fe1 P1 C19 170.8(3)
C5 Fe1 P1 C19 70.2(7)
C1 Fe1 P1 C19 86.3(3)
C2 Fe1 P1 C19 54.8(3)
C4 Fe1 P1 C19 -8.9(3)
C3 Fe1 P1 C19 14.2(3)
P2 Fe1 P1 C19 -104.3(2)
C37 Fe1 P1 C11 -70.1(3)
C5 Fe1 P1 C11 -170.7(7)
C1 Fe1 P1 C11 -154.7(3)
C2 Fe1 P1 C11 173.9(3)
C4 Fe1 P1 C11 110.2(3)
C3 Fe1 P1 C11 133.3(3)
P2 Fe1 P1 C11 14.8(2)
C37 Fe1 P2 C31 169.9(3)
C5 Fe1 P2 C31 -96.0(3)
C1 Fe1 P2 C31 -112.5(4)
C2 Fe1 P2 C31 -23.8(6)
C4 Fe1 P2 C31 -57.6(3)
C3 Fe1 P2 C31 -23.8(3)
P1 Fe1 P2 C31 82.6(2)
C37 Fe1 P2 C12 54.6(3)
C5 Fe1 P2 C12 148.8(2)
C1 Fe1 P2 C12 132.3(3)
C2 Fe1 P2 C12 -139.0(5)
C4 Fe1 P2 C12 -172.9(3)
C3 Fe1 P2 C12 -139.1(3)
P1 Fe1 P2 C12 -32.7(2)
C37 Fe1 P2 C25 -63.5(3)
C5 Fe1 P2 C25 30.6(3)
C1 Fe1 P2 C25 14.1(3)
C2 Fe1 P2 C25 102.9(5)
C4 Fe1 P2 C25 69.0(3)
C3 Fe1 P2 C25 102.8(3)
P1 Fe1 P2 C25 -150.8(2)
C37 Fe1 C1 C5 101.9(3)
C2 Fe1 C1 C5 -119.4(5)
C4 Fe1 C1 C5 -38.3(3)
C3 Fe1 C1 C5 -80.8(3)
P2 Fe1 C1 C5 25.2(5)
P1 Fe1 C1 C5 -173.9(3)
C37 Fe1 C1 C2 -138.6(3)
C5 Fe1 C1 C2 119.4(5)
C4 Fe1 C1 C2 81.2(4)
C3 Fe1 C1 C2 38.6(3)
P2 Fe1 C1 C2 144.6(3)
P1 Fe1 C1 C2 -54.4(4)
C37 Fe1 C1 C6 -18.4(6)
C5 Fe1 C1 C6 -120.3(8)
C2 Fe1 C1 C6 120.2(8)
C4 Fe1 C1 C6 -158.6(7)
C3 Fe1 C1 C6 158.8(7)
P2 Fe1 C1 C6 -95.2(6)
P1 Fe1 C1 C6 65.8(7)
C5 C1 C2 C3 -2.1(6)
C6 C1 C2 C3 172.5(5)
Fe1 C1 C2 C3 -61.2(4)
C5 C1 C2 C7 -169.5(6)
C6 C1 C2 C7 5.2(9)
Fe1 C1 C2 C7 131.5(6)
C5 C1 C2 Fe1 59.1(4)
C6 C1 C2 Fe1 -126.3(6)
C37 Fe1 C2 C1 47.4(4)
C5 Fe1 C2 C1 -37.0(3)
C4 Fe1 C2 C1 -80.0(4)
C3 Fe1 C2 C1 -117.4(5)
P2 Fe1 C2 C1 -117.4(5)
P1 Fe1 C2 C1 138.9(3)
C37 Fe1 C2 C3 164.8(3)
C5 Fe1 C2 C3 80.3(4)
C1 Fe1 C2 C3 117.4(5)
C4 Fe1 C2 C3 37.4(3)
P2 Fe1 C2 C3 -0.1(7)
P1 Fe1 C2 C3 -103.8(3)
C37 Fe1 C2 C7 -74.7(7)
C5 Fe1 C2 C7 -159.1(7)
C1 Fe1 C2 C7 -122.1(8)
C4 Fe1 C2 C7 157.9(7)
C3 Fe1 C2 C7 120.5(8)
P2 Fe1 C2 C7 120.5(6)
P1 Fe1 C2 C7 16.8(7)
C1 C2 C3 C4 0.3(6)
C7 C2 C3 C4 167.8(5)
Fe1 C2 C3 C4 -60.8(4)
C1 C2 C3 C8 -168.7(5)
C7 C2 C3 C8 -1.1(9)
Fe1 C2 C3 C8 130.2(6)
C1 C2 C3 Fe1 61.1(4)
C7 C2 C3 Fe1 -131.4(6)
C37 Fe1 C3 C4 85.9(6)
C5 Fe1 C3 C4 36.5(3)
C1 Fe1 C3 C4 79.7(4)
C2 Fe1 C3 C4 117.6(5)
P2 Fe1 C3 C4 -62.4(3)
P1 Fe1 C3 C4 -156.4(3)
C37 Fe1 C3 C2 -31.8(7)
C5 Fe1 C3 C2 -81.2(4)
C1 Fe1 C3 C2 -38.0(3)
C4 Fe1 C3 C2 -117.6(5)
P2 Fe1 C3 C2 180.0(3)
P1 Fe1 C3 C2 86.0(3)
C37 Fe1 C3 C8 -150.2(6)
C5 Fe1 C3 C8 160.4(7)
C1 Fe1 C3 C8 -156.4(7)
C2 Fe1 C3 C8 -118.4(8)
C4 Fe1 C3 C8 123.9(8)
P2 Fe1 C3 C8 61.5(7)
P1 Fe1 C3 C8 -32.5(7)
C2 C3 C4 C5 1.6(6)
C8 C3 C4 C5 170.1(6)
Fe1 C3 C4 C5 -58.6(4)
C2 C3 C4 C9 -169.2(5)
C8 C3 C4 C9 -0.7(9)
Fe1 C3 C4 C9 130.5(6)
C2 C3 C4 Fe1 60.2(4)
C8 C3 C4 Fe1 -131.3(6)
C37 Fe1 C4 C3 -142.5(3)
C5 Fe1 C4 C3 -120.5(5)
C1 Fe1 C4 C3 -82.0(3)
C2 Fe1 C4 C3 -38.6(3)
P2 Fe1 C4 C3 128.4(3)
P1 Fe1 C4 C3 37.0(4)
C37 Fe1 C4 C5 -22.0(4)
C1 Fe1 C4 C5 38.5(3)
C2 Fe1 C4 C5 81.9(4)
C3 Fe1 C4 C5 120.5(5)
P2 Fe1 C4 C5 -111.1(3)
P1 Fe1 C4 C5 157.5(3)
C37 Fe1 C4 C9 97.2(7)
C5 Fe1 C4 C9 119.2(8)
C1 Fe1 C4 C9 157.7(7)
C2 Fe1 C4 C9 -158.9(7)
C3 Fe1 C4 C9 -120.3(8)
P2 Fe1 C4 C9 8.1(7)
P1 Fe1 C4 C9 -83.3(7)
C3 C4 C5 C1 -3.0(6)
C9 C4 C5 C1 167.9(5)
Fe1 C4 C5 C1 -62.7(4)
C3 C4 C5 C10 -174.2(5)
C9 C4 C5 C10 -3.3(9)
Fe1 C4 C5 C10 126.1(6)
C3 C4 C5 Fe1 59.7(4)
C9 C4 C5 Fe1 -129.4(5)
C2 C1 C5 C4 3.2(6)
C6 C1 C5 C4 -171.5(5)
Fe1 C1 C5 C4 63.0(4)
C2 C1 C5 C10 174.3(5)
C6 C1 C5 C10 -0.4(9)
Fe1 C1 C5 C10 -125.9(6)
C2 C1 C5 Fe1 -59.8(4)
C6 C1 C5 Fe1 125.6(6)
C37 Fe1 C5 C4 163.9(3)
C1 Fe1 C5 C4 -116.9(5)
C2 Fe1 C5 C4 -79.9(4)
C3 Fe1 C5 C4 -36.1(3)
P2 Fe1 C5 C4 77.7(3)
P1 Fe1 C5 C4 -96.5(7)
C37 Fe1 C5 C1 -79.2(3)
C2 Fe1 C5 C1 37.0(3)
C4 Fe1 C5 C1 116.9(5)
C3 Fe1 C5 C1 80.8(3)
P2 Fe1 C5 C1 -165.4(3)
P1 Fe1 C5 C1 20.4(8)
C37 Fe1 C5 C10 42.8(6)
C1 Fe1 C5 C10 121.9(7)
C2 Fe1 C5 C10 158.9(6)
C4 Fe1 C5 C10 -121.2(7)
C3 Fe1 C5 C10 -157.2(6)
P2 Fe1 C5 C10 -43.5(6)
P1 Fe1 C5 C10 142.3(6)
C13 P1 C11 C12 -118.3(5)
C19 P1 C11 C12 139.7(5)
Fe1 P1 C11 C12 10.5(5)
P1 C11 C12 P2 -35.6(5)
C31 P2 C12 C11 -81.7(4)
C25 P2 C12 C11 174.2(4)
Fe1 P2 C12 C11 47.3(4)
C19 P1 C13 C14 56.8(6)
C11 P1 C13 C14 -48.6(6)
Fe1 P1 C13 C14 -170.2(4)
C19 P1 C13 C18 -123.7(5)
C11 P1 C13 C18 130.9(5)
Fe1 P1 C13 C18 9.3(6)
C18 C13 C14 C15 2.3(10)
P1 C13 C14 C15 -178.2(6)
C13 C14 C15 C16 -2.2(12)
C14 C15 C16 C17 1.9(13)
C15 C16 C17 C18 -1.8(12)
C16 C17 C18 C13 1.9(11)
C14 C13 C18 C17 -2.2(10)
P1 C13 C18 C17 178.3(5)
C13 P1 C19 C24 -145.3(6)
C11 P1 C19 C24 -40.8(7)
Fe1 P1 C19 C24 81.6(6)
C13 P1 C19 C20 40.4(6)
C11 P1 C19 C20 144.9(5)
Fe1 P1 C19 C20 -92.7(5)
C24 C19 C20 C21 -1.4(11)
P1 C19 C20 C21 173.2(6)
C19 C20 C21 C22 0.6(14)
C20 C21 C22 C23 1.7(16)
C21 C22 C23 C24 -3.3(19)
C20 C19 C24 C23 -0.1(13)
P1 C19 C24 C23 -174.5(8)
C22 C23 C24 C19 2.5(18)
C31 P2 C25 C26 32.8(6)
C12 P2 C25 C26 137.1(6)
Fe1 P2 C25 C26 -103.8(5)
C31 P2 C25 C30 -152.2(5)
C12 P2 C25 C30 -47.8(6)
Fe1 P2 C25 C30 71.3(5)
C30 C25 C26 C27 1.5(11)
P2 C25 C26 C27 176.7(7)
C25 C26 C27 C28 -0.8(15)
C26 C27 C28 C29 0.2(17)
C27 C28 C29 C30 -0.3(16)
C28 C29 C30 C25 1.1(13)
C26 C25 C30 C29 -1.7(10)
P2 C25 C30 C29 -176.9(6)
C12 P2 C31 C32 117.4(6)
C25 P2 C31 C32 -135.1(6)
Fe1 P2 C31 C32 -0.7(7)
C12 P2 C31 C36 -60.6(6)
C25 P2 C31 C36 46.9(6)
Fe1 P2 C31 C36 -178.8(5)
C36 C31 C32 C33 2.6(11)
P2 C31 C32 C33 -175.5(6)
C31 C32 C33 C34 -2.1(12)
C32 C33 C34 C35 0.9(12)
C33 C34 C35 C36 -0.2(13)
C34 C35 C36 C31 0.8(12)
C32 C31 C36 C35 -2.0(11)
P2 C31 C36 C35 176.2(6)
C52 C39 C40 C41 -178.3(5)
C38 C39 C40 C41 3.7(8)
C52 C39 C40 C45 2.8(8)
C38 C39 C40 C45 -175.1(5)
C39 C40 C41 C42 -179.6(7)
C45 C40 C41 C42 -0.6(10)
C40 C41 C42 C43 2.2(12)
C41 C42 C43 C44 -1.2(14)
C42 C43 C44 C45 -1.4(14)
C43 C44 C45 C46 -177.8(7)
C43 C44 C45 C40 2.8(11)
C39 C40 C45 C46 -2.3(8)
C41 C40 C45 C46 178.8(5)
C39 C40 C45 C44 177.1(6)
C41 C40 C45 C44 -1.8(8)
C44 C45 C46 C47 -179.2(6)
C40 C45 C46 C47 0.1(8)
C44 C45 C46 Br1 0.0(8)
C40 C45 C46 Br1 179.3(4)
C45 C46 C47 C52 1.4(8)
Br1 C46 C47 C52 -177.8(4)
C45 C46 C47 C48 -177.9(6)
Br1 C46 C47 C48 3.0(8)
C46 C47 C48 C49 178.9(6)
C52 C47 C48 C49 -0.4(9)
C47 C48 C49 C50 0.6(11)
C48 C49 C50 C51 0.5(12)
C49 C50 C51 C52 -1.8(11)
C40 C39 C52 C51 178.1(5)
C38 C39 C52 C51 -3.9(8)
C40 C39 C52 C47 -1.3(8)
C38 C39 C52 C47 176.7(5)
C50 C51 C52 C39 -177.4(6)
C50 C51 C52 C47 2.0(9)
C46 C47 C52 C39 -0.8(8)
C48 C47 C52 C39 178.5(5)
C46 C47 C52 C51 179.8(5)
C48 C47 C52 C51 -0.9(8)
